data_7058499
loop_
_publ_author_name
'Kumar, Rakesh'
'Mutreja, Vishal'
'Sharma, Gyaneshwar'
'Kumar, Sanjeev'
'Ali, Anzar'
'Mehta, S. K.'
'Venugopalan, P.'
'Kataria, Ramesh'
'Sahoo, Subash Chandra'

_publ_section_title
;
 The role of a weakly coordinating thioether group in ligation controlled
 molecular self-assemblies and their inter-conversions in Ni(ii) complexes
 of l-methionine derived ligand
;
_journal_issue 28
_journal_name_full 'New Journal of Chemistry'
_journal_page_first 11222
_journal_paper_doi 10.1039/C9NJ02573A
_journal_volume 43
_journal_year 2019
_chemical_absolute_configuration syn
_chemical_compound_source synstehsized
_chemical_formula_moiety '3(C12 H16 N Ni0.5 O3 S)'
_chemical_formula_sum 'C36 H48 N3 Ni1.5 O9 S3'
_chemical_formula_weight 851.02
_space_group_crystal_system trigonal
_space_group_IT_number 150
_space_group_name_Hall 'P 3 2"'
_space_group_name_H-M_alt 'P 3 2 1'
_symmetry_space_group_name_Hall 'P 3 2"'
_symmetry_space_group_name_H-M 'P 3 2 1'
_atom_sites_solution_hydrogens mixed
_atom_sites_solution_primary direct
_audit_creation_date 2019-04-30
_audit_creation_method
;
Olex2 1.2-ac3
(compiled 2017.02.24 svn.r3390 for Rigaku Oxford Diffraction, GUI svn.r5318)
;
_audit_update_record
;
2019-05-09 deposited with the CCDC.    2019-06-18 downloaded from the CCDC.
;
_cell_angle_alpha 90
_cell_angle_beta 90
_cell_angle_gamma 120
_cell_formula_units_Z 1
_cell_length_a 14.1696(4)
_cell_length_b 14.1696(4)
_cell_length_c 12.1596(4)
_cell_measurement_reflns_used 6382
_cell_measurement_temperature 293(2)
_cell_measurement_theta_max 27.3080
_cell_measurement_theta_min 3.3170
_cell_volume 2114.29(11)
_computing_cell_refinement 'CrysAlisPro 1.171.39.31d (Rigaku OD, 2017)'
_computing_data_collection 'CrysAlisPro 1.171.39.31d (Rigaku OD, 2017)'
_computing_data_reduction 'CrysAlisPro 1.171.39.31d (Rigaku OD, 2017)'
_computing_molecular_graphics 'Olex2 (Dolomanov et al., 2009)'
_computing_publication_material 'Olex2 (Dolomanov et al., 2009)'
_computing_structure_refinement 'ShelXL (Sheldrick, 2015)'
_computing_structure_solution 'SIR2004 (Burla et al., 2007)'
_diffrn_ambient_temperature 293(2)
_diffrn_detector_type HyPix3000
_diffrn_measured_fraction_theta_full 0.997
_diffrn_measured_fraction_theta_max 0.958
_diffrn_measurement_details
;
List of Runs (angles in degrees, time in seconds):

  # Type    Start    End  Width  t~exp~   \w     \q     \k     \f   Frames
#--------------------------------------------------------------------------
  1  \w    -11.00  22.00   0.50   30.00    --   -9.91 -95.00  41.00   66
  2  \w     40.00  73.00   0.50   30.00    --   10.22-148.00 -97.00   66
  3  \w    -53.00  -5.00   0.50   30.00    --   -9.91 125.00-150.00   96
  4  \w    -43.00 -14.00   0.50   30.00    --   -9.91 125.00 -90.00   58
  5  \w    -22.00  60.00   0.50   30.00    --   -9.91  19.00  90.00  164
;
_diffrn_measurement_device 'four-circle diffractometer'
_diffrn_measurement_device_type 'SuperNova, Single source at offset/far, HyPix3000'
_diffrn_measurement_method '\w scans'
_diffrn_radiation_probe x-ray
_diffrn_radiation_type MoK\a
_diffrn_radiation_wavelength 0.71073
_diffrn_reflns_av_R_equivalents 0.0325
_diffrn_reflns_av_unetI/netI 0.0365
_diffrn_reflns_Laue_measured_fraction_full 0.997
_diffrn_reflns_Laue_measured_fraction_max 0.958
_diffrn_reflns_limit_h_max 17
_diffrn_reflns_limit_h_min -16
_diffrn_reflns_limit_k_max 17
_diffrn_reflns_limit_k_min -17
_diffrn_reflns_limit_l_max 11
_diffrn_reflns_limit_l_min -15
_diffrn_reflns_number 8856
_diffrn_reflns_point_group_measured_fraction_full 0.994
_diffrn_reflns_point_group_measured_fraction_max 0.935
_diffrn_reflns_theta_full 25.242
_diffrn_reflns_theta_max 27.317
_diffrn_reflns_theta_min 3.320
_diffrn_source 'microfocused sealed tube X-ray'
_diffrn_source_type 'supernova Mo X-ray'
_exptl_absorpt_coefficient_mu 0.437
_exptl_absorpt_correction_T_max 1.00000
_exptl_absorpt_correction_T_min 0.61039
_exptl_absorpt_correction_type multi-scan
_exptl_absorpt_process_details
;
CrysAlisPro 1.171.39.31d (Rigaku Oxford Diffraction, 2017)
Empirical absorption correction using spherical harmonics,
 implemented in SCALE3 ABSPACK scaling algorithm.
;
_exptl_crystal_colour colour
_exptl_crystal_density_diffrn 0.668
_exptl_crystal_description rod
_exptl_crystal_F_000 447
_exptl_crystal_recrystallization_method slowevaporation
_exptl_crystal_size_max 0.3
_exptl_crystal_size_mid 0.25
_exptl_crystal_size_min 0.2
_refine_diff_density_max 0.256
_refine_diff_density_min -0.240
_refine_diff_density_rms 0.026
_refine_ls_abs_structure_details
;
 Flack x determined using 989 quotients [(I+)-(I-)]/[(I+)+(I-)]
 (Parsons, Flack and Wagner, Acta Cryst. B69 (2013) 249-259).
;
_refine_ls_abs_structure_Flack -0.015(8)
_refine_ls_extinction_method none
_refine_ls_goodness_of_fit_ref 1.050
_refine_ls_hydrogen_treatment mixed
_refine_ls_matrix_type full
_refine_ls_number_parameters 164
_refine_ls_number_reflns 2998
_refine_ls_number_restraints 0
_refine_ls_restrained_S_all 1.050
_refine_ls_R_factor_all 0.0495
_refine_ls_R_factor_gt 0.0405
_refine_ls_shift/su_max 0.000
_refine_ls_shift/su_mean 0.000
_refine_ls_structure_factor_coef Fsqd
_refine_ls_weighting_details 'w=1/[\s^2^(Fo^2^)+(0.0595P)^2^+0.0926P] where P=(Fo^2^+2Fc^2^)/3'
_refine_ls_weighting_scheme calc
_refine_ls_wR_factor_gt 0.1016
_refine_ls_wR_factor_ref 0.1070
_reflns_Friedel_coverage 0.740
_reflns_Friedel_fraction_full 0.991
_reflns_Friedel_fraction_max 0.906
_reflns_number_gt 2611
_reflns_number_total 2998
_reflns_threshold_expression 'I > 2\s(I)'
_cod_data_source_file c9nj02573a2.cif
_cod_data_source_block 1
_cod_depositor_comments 'Adding full bibliography for 7058499--7058502.cif.'
_cod_original_cell_volume 2114.29(13)
_cod_original_formula_sum 'C36 H48 N3 Ni1.50 O9 S3'
_cod_database_code 7058499
_shelx_shelxl_version_number 2018/3
_shelx_space_group_comment
;
The symmetry employed for this shelxl refinement is uniquely defined
by the following loop, which should always be used as a source of
symmetry information in preference to the above space-group names.
They are only intended as comments.
;
_olex2_refinement_description
;
1. Fixed Uiso
 At 1.2 times of:
  All C(H) groups, All C(H,H) groups, All N(H) groups
 At 1.5 times of:
  All C(H,H,H) groups
2. Others
 Fixed Sof: Ni1(0.25) S1(0.5) N1(0.5) H1(0.5) O3(0.5) O2(0.5) O1(0.5) C7(0.5)
 C8(0.5) C2(0.5) H2(0.5) C6(0.5) H6A(0.5) H6B(0.5) C4(0.5) H4A(0.5) H4B(0.5)
 C10(0.5) H10(0.5) C11(0.5) H11(0.5) C3(0.5) H3A(0.5) H3B(0.5) C5(0.5) H5A(0.5)
 H5B(0.5) H5C(0.5) C9(0.5) H9(0.5) C1(0.5) C12(0.5) H12(0.5) H3(0.5)
3.a Ternary CH refined with riding coordinates:
 N1(H1), C2(H2)
3.b Secondary CH2 refined with riding coordinates:
 C6(H6A,H6B), C4(H4A,H4B), C3(H3A,H3B)
3.c Aromatic/amide H refined with riding coordinates:
 C10(H10), C11(H11), C9(H9), C12(H12)
3.d Idealised Me refined as rotating group:
 C5(H5A,H5B,H5C)
;
_olex2_submission_special_instructions 'No special instructions were received'
_oxdiff_exptl_absorpt_empirical_details
;
Empirical correction (ABSPACK) includes:
- Absorption correction using spherical harmonics
- Frame scaling
;

loop_
_space_group_symop_operation_xyz
'x, y, z'
'-y, x-y, z'
'-x+y, -x, z'
'x-y, -y, -z'
'-x, -x+y, -z'
'y, x, -z'

loop_
_atom_site_label
_atom_site_type_symbol
_atom_site_fract_x
_atom_site_fract_y
_atom_site_fract_z
_atom_site_U_iso_or_equiv
_atom_site_adp_type
_atom_site_occupancy
_atom_site_site_symmetry_order
_atom_site_calc_flag
_atom_site_refinement_flags_posn
_atom_site_refinement_flags_adp
_atom_site_refinement_flags_occupancy
Ni1 Ni 0.000000 -0.54859(5) 0.000000 0.0358(2) Uani 0.5 2 d S T P
S1 S -0.22598(19) -0.4304(2) -0.46060(12) 0.1016(7) Uani 0.5 1 d . . .
N1 N -0.0457(3) -0.5702(3) -0.1668(3) 0.0361(7) Uani 0.5 1 d . . .
H1 H -0.111359 -0.641892 -0.174100 0.043 Uiso 0.5 1 calc R . .
O3 O 0.1150(3) -0.5909(3) -0.0417(3) 0.0537(9) Uani 0.5 1 d . . .
O2 O -0.1990(3) -0.4418(4) -0.1077(3) 0.0672(11) Uani 0.5 1 d . . .
O1 O -0.1161(2) -0.5021(3) 0.0023(2) 0.0458(7) Uani 0.5 1 d . . .
C7 C 0.0610(3) -0.6577(3) -0.2222(3) 0.0423(10) Uani 0.5 1 d . . .
C8 C 0.1026(4) -0.6647(4) -0.1209(3) 0.0463(9) Uani 0.5 1 d . . .
C2 C -0.0765(4) -0.4875(4) -0.1912(3) 0.0388(9) Uani 0.5 1 d . . .
H2 H -0.008747 -0.417807 -0.200044 0.047 Uiso 0.5 1 calc R . .
C6 C 0.0378(4) -0.5673(4) -0.2435(3) 0.0452(10) Uani 0.5 1 d . . .
H6A H 0.104754 -0.498069 -0.235713 0.054 Uiso 0.5 1 calc R . .
H6B H 0.012461 -0.572627 -0.318539 0.054 Uiso 0.5 1 calc R . .
C4 C -0.1365(6) -0.4061(5) -0.3447(4) 0.0700(15) Uani 0.5 1 d . . .
H4A H -0.062023 -0.357019 -0.367664 0.084 Uiso 0.5 1 calc R . .
H4B H -0.154023 -0.369771 -0.287355 0.084 Uiso 0.5 1 calc R . .
C10 C 0.1183(5) -0.8160(5) -0.1832(5) 0.0723(16) Uani 0.5 1 d . . .
H10 H 0.138444 -0.868293 -0.170398 0.087 Uiso 0.5 1 calc R . .
C11 C 0.0770(5) -0.8112(5) -0.2833(5) 0.0685(16) Uani 0.5 1 d . . .
H11 H 0.068406 -0.860355 -0.338402 0.082 Uiso 0.5 1 calc R . .
C3 C -0.1428(5) -0.5074(4) -0.2970(4) 0.0509(11) Uani 0.5 1 d . . .
H3A H -0.117156 -0.539196 -0.351581 0.061 Uiso 0.5 1 calc R . .
H3B H -0.218526 -0.559884 -0.281617 0.061 Uiso 0.5 1 calc R . .
C5 C -0.1779(7) -0.4853(7) -0.5605(5) 0.102(2) Uani 0.5 1 d . . .
H5A H -0.226062 -0.508847 -0.622711 0.152 Uiso 0.5 1 calc GR . .
H5B H -0.175065 -0.546382 -0.530097 0.152 Uiso 0.5 1 calc GR . .
H5C H -0.106206 -0.430771 -0.583419 0.152 Uiso 0.5 1 calc GR . .
C9 C 0.1303(5) -0.7438(4) -0.1013(4) 0.0631(14) Uani 0.5 1 d . . .
H9 H 0.156937 -0.748270 -0.032774 0.076 Uiso 0.5 1 calc R . .
C1 C -0.1350(3) -0.4770(4) -0.0907(3) 0.0422(10) Uani 0.5 1 d . . .
C12 C 0.0479(4) -0.7327(4) -0.3021(4) 0.0545(12) Uani 0.5 1 d . . .
H12 H 0.018899 -0.730404 -0.370002 0.065 Uiso 0.5 1 calc R . .
H3 H 0.159(6) -0.586(6) 0.015(5) 0.09(2) Uiso 0.5 1 d . . .

loop_
_atom_site_aniso_label
_atom_site_aniso_U_11
_atom_site_aniso_U_22
_atom_site_aniso_U_33
_atom_site_aniso_U_23
_atom_site_aniso_U_13
_atom_site_aniso_U_12
Ni1 0.0309(4) 0.0347(3) 0.0405(4) -0.00142(16) -0.0028(3) 0.0154(2)
S1 0.1244(17) 0.166(2) 0.0638(9) 0.0295(10) 0.0050(9) 0.1098(17)
N1 0.0315(16) 0.0402(18) 0.0400(17) 0.0007(14) 0.0020(13) 0.0204(15)
O3 0.0487(18) 0.070(2) 0.059(2) -0.0196(16) -0.0190(16) 0.0420(18)
O2 0.076(3) 0.118(3) 0.0496(17) -0.0002(19) 0.0014(17) 0.080(2)
O1 0.0443(17) 0.0573(18) 0.0445(16) 0.0011(13) 0.0040(13) 0.0320(15)
C7 0.035(2) 0.044(2) 0.048(2) -0.0020(18) 0.0070(17) 0.020(2)
C8 0.038(2) 0.051(3) 0.055(2) -0.012(2) -0.0050(19) 0.026(2)
C2 0.038(2) 0.040(2) 0.043(2) -0.0010(19) -0.0005(19) 0.0232(19)
C6 0.044(3) 0.052(3) 0.044(2) 0.006(2) 0.012(2) 0.028(2)
C4 0.093(5) 0.082(4) 0.056(3) 0.011(3) 0.005(3) 0.059(3)
C10 0.081(4) 0.063(3) 0.094(4) -0.007(3) -0.002(3) 0.051(3)
C11 0.073(4) 0.059(3) 0.082(4) -0.018(3) 0.007(3) 0.040(3)
C3 0.059(3) 0.066(3) 0.043(2) 0.002(2) -0.003(2) 0.043(3)
C5 0.120(6) 0.114(6) 0.070(4) 0.002(4) 0.001(4) 0.058(5)
C9 0.074(4) 0.070(3) 0.069(3) -0.001(3) -0.006(3) 0.053(3)
C1 0.036(2) 0.051(3) 0.046(2) -0.0010(19) 0.0014(18) 0.026(2)
C12 0.051(3) 0.058(3) 0.054(3) -0.007(2) 0.007(2) 0.027(2)

loop_
_atom_type_symbol
_atom_type_description
_atom_type_scat_dispersion_real
_atom_type_scat_dispersion_imag
_atom_type_scat_source
C C 0.0033 0.0016 'International Tables Vol C Tables 4.2.6.8 and 6.1.1.4'
H H 0.0000 0.0000 'International Tables Vol C Tables 4.2.6.8 and 6.1.1.4'
N N 0.0061 0.0033 'International Tables Vol C Tables 4.2.6.8 and 6.1.1.4'
Ni Ni 0.3393 1.1124 'International Tables Vol C Tables 4.2.6.8 and 6.1.1.4'
O O 0.0106 0.0060 'International Tables Vol C Tables 4.2.6.8 and 6.1.1.4'
S S 0.1246 0.1234 'International Tables Vol C Tables 4.2.6.8 and 6.1.1.4'

loop_
_geom_angle_atom_site_label_1
_geom_angle_atom_site_label_2
_geom_angle_atom_site_label_3
_geom_angle
_geom_angle_site_symmetry_1
_geom_angle_site_symmetry_3
N1 Ni1 N1 179.1(2) . 5
O3 Ni1 N1 93.46(14) 5 .
O3 Ni1 N1 87.19(13) 5 5
O3 Ni1 N1 93.47(14) . 5
O3 Ni1 N1 87.19(13) . .
O3 Ni1 O3 93.4(2) 5 .
O1 Ni1 N1 79.79(12) 5 5
O1 Ni1 N1 99.52(13) 5 .
O1 Ni1 N1 79.79(12) . .
O1 Ni1 N1 99.52(13) . 5
O1 Ni1 O3 166.50(12) . .
O1 Ni1 O3 166.50(12) 5 5
O1 Ni1 O3 90.95(14) 5 .
O1 Ni1 O3 90.95(14) . 5
O1 Ni1 O1 87.8(2) 5 .
C5 S1 C4 103.5(3) . .
C2 N1 Ni1 105.7(2) . .
C2 N1 C6 113.6(3) . .
C6 N1 Ni1 114.6(3) . .
C8 O3 Ni1 125.3(3) . .
C1 O1 Ni1 113.4(3) . .
C8 C7 C6 119.8(4) . .
C12 C7 C8 117.8(4) . .
C12 C7 C6 122.3(4) . .
O3 C8 C7 117.8(4) . .
O3 C8 C9 121.3(4) . .
C9 C8 C7 120.9(4) . .
N1 C2 C3 115.0(3) . .
N1 C2 C1 108.0(3) . .
C1 C2 C3 112.1(4) . .
N1 C6 C7 112.3(3) . .
C3 C4 S1 114.6(5) . .
C11 C10 C9 120.2(5) . .
C10 C11 C12 119.6(5) . .
C4 C3 C2 114.1(4) . .
C10 C9 C8 119.9(5) . .
O2 C1 O1 124.2(4) . .
O2 C1 C2 116.4(4) . .
O1 C1 C2 119.4(4) . .
C7 C12 C11 121.5(5) . .

loop_
_geom_bond_atom_site_label_1
_geom_bond_atom_site_label_2
_geom_bond_distance
_geom_bond_site_symmetry_2
Ni1 N1 2.105(3) .
Ni1 N1 2.105(3) 5
Ni1 O3 2.061(3) .
Ni1 O3 2.061(3) 5
Ni1 O1 2.056(3) .
Ni1 O1 2.056(3) 5
S1 C4 1.810(6) .
S1 C5 1.754(7) .
N1 C2 1.470(5) .
N1 C6 1.491(5) .
O3 C8 1.367(5) .
O2 C1 1.251(5) .
O1 C1 1.254(5) .
C7 C8 1.390(6) .
C7 C6 1.495(6) .
C7 C12 1.382(6) .
C8 C9 1.381(7) .
C2 C3 1.533(6) .
C2 C1 1.526(6) .
C4 C3 1.508(7) .
C10 C11 1.367(8) .
C10 C9 1.377(7) .
C11 C12 1.385(7) .

loop_
_geom_hbond_atom_site_label_D
_geom_hbond_atom_site_label_H
_geom_hbond_atom_site_label_A
_geom_hbond_distance_DH
_geom_hbond_distance_HA
_geom_hbond_distance_DA
_geom_hbond_angle_DHA
_geom_hbond_site_symmetry_A
_geom_hbond_publ_flag
O3 H3 O2 0.91(6) 1.54(7) 2.441(4) 171(7) 4_545 yes
